data_7021805
loop_
_publ_author_name
'Hitomi, Yutaka'
'Hiramatsu, Kazuaki'
'Arakawa, Kengo'
'Takeyasu, Toshiyuki'
'Hata, Masashi'
'Kodera, Masahito'

_publ_section_title
;
 An iron(iii) tetradentate monoamido complex as a nonheme iron-based
 peroxidase mimetic.
;
_journal_issue 36
_journal_name_full 'Dalton transactions (Cambridge, England : 2003)'
_journal_page_first 12878
_journal_page_last 12882
_journal_paper_doi 10.1039/c3dt51483h
_journal_volume 42
_journal_year 2013
_chemical_compound_source Synthetic
_chemical_formula_moiety 'C18 H17 Cl2 Fe N4 O'
_chemical_formula_sum 'C18 H17 Cl2 Fe N4 O'
_chemical_formula_weight 432.11
_chemical_properties_physical paramagnetic
_space_group_IT_number 2
_symmetry_cell_setting triclinic
_symmetry_Int_Tables_number 2
_symmetry_space_group_name_Hall '-P 1'
_symmetry_space_group_name_H-M 'P -1'
_atom_sites_solution_hydrogens geom
_atom_sites_solution_primary direct
_atom_sites_solution_secondary difmap
_audit_creation_method SHELXL-97
_cell_angle_alpha 72.140(2)
_cell_angle_beta 84.768(3)
_cell_angle_gamma 72.251(2)
_cell_formula_units_Z 2
_cell_length_a 8.2726(10)
_cell_length_b 8.5344(11)
_cell_length_c 14.4033(18)
_cell_measurement_reflns_used 8137
_cell_measurement_temperature 243(2)
_cell_measurement_theta_max 27.63
_cell_measurement_theta_min 3.09
_cell_volume 921.8(2)
_computing_molecular_graphics 'Yadokari-XG 2009 (Wakita Nemoto et al., 2009)'
_computing_publication_material 'Yadokari-XG 2009 (Wakita,Nemoto et al., 2009)'
_computing_structure_refinement 'SHELXL-97 (Sheldrick, 1997)'
_diffrn_ambient_temperature 243(2)
_diffrn_measured_fraction_theta_full 0.990
_diffrn_measured_fraction_theta_max 0.990
_diffrn_measurement_device_type 'RIGAKU SCX-mini'
_diffrn_measurement_method \w
_diffrn_radiation_monochromator graphite
_diffrn_radiation_type MoK\a
_diffrn_radiation_wavelength 0.71075
_diffrn_reflns_av_R_equivalents 0.0467
_diffrn_reflns_av_sigmaI/netI 0.0645
_diffrn_reflns_limit_h_max 10
_diffrn_reflns_limit_h_min -10
_diffrn_reflns_limit_k_max 11
_diffrn_reflns_limit_k_min -11
_diffrn_reflns_limit_l_max 18
_diffrn_reflns_limit_l_min -18
_diffrn_reflns_number 9489
_diffrn_reflns_theta_full 27.49
_diffrn_reflns_theta_max 27.49
_diffrn_reflns_theta_min 3.09
_diffrn_source 'sealed tube'
_diffrn_standards_decay_% 'not measured'
_diffrn_standards_interval_count 'not measured'
_diffrn_standards_number 0
_exptl_absorpt_coefficient_mu 1.123
_exptl_absorpt_correction_T_max 0.8960
_exptl_absorpt_correction_T_min 0.6037
_exptl_absorpt_correction_type numerical
_exptl_crystal_colour green
_exptl_crystal_density_diffrn 1.557
_exptl_crystal_density_method 'not measured'
_exptl_crystal_description block
_exptl_crystal_F_000 442
_exptl_crystal_recrystallization_method MeCN
_exptl_crystal_size_max 0.50
_exptl_crystal_size_mid 0.10
_exptl_crystal_size_min 0.10
_refine_diff_density_max 0.360
_refine_diff_density_min -0.299
_refine_diff_density_rms 0.068
_refine_ls_extinction_method none
_refine_ls_goodness_of_fit_ref 1.044
_refine_ls_hydrogen_treatment noref
_refine_ls_matrix_type full
_refine_ls_number_parameters 236
_refine_ls_number_reflns 4187
_refine_ls_number_restraints 0
_refine_ls_restrained_S_all 1.044
_refine_ls_R_factor_all 0.0850
_refine_ls_R_factor_gt 0.0497
_refine_ls_shift/su_max 0.001
_refine_ls_shift/su_mean 0.000
_refine_ls_structure_factor_coef Fsqd
_refine_ls_weighting_details 'calc w=1/[\s^2^(Fo^2^)+(0.0297P)^2^+0.5653P] where P=(Fo^2^+2Fc^2^)/3'
_refine_ls_weighting_scheme calc
_refine_ls_wR_factor_gt 0.0874
_refine_ls_wR_factor_ref 0.0982
_reflns_number_gt 2923
_reflns_number_total 4187
_reflns_threshold_expression >2sigma(I)
_cod_data_source_file c3dt51483h.txt
_cod_data_source_block ydkr
_cod_database_code 7021805

loop_
_symmetry_equiv_pos_as_xyz
'x, y, z'
'-x, -y, -z'

loop_
_atom_site_label
_atom_site_type_symbol
_atom_site_fract_x
_atom_site_fract_y
_atom_site_fract_z
_atom_site_U_iso_or_equiv
_atom_site_adp_type
_atom_site_occupancy
_atom_site_symmetry_multiplicity
_atom_site_calc_flag
_atom_site_refinement_flags
Fe1 Fe 0.74579(5) 0.71797(5) 0.70370(3) 0.02837(13) Uani 1 1 d .
N1 N 0.7881(3) 0.7341(3) 0.84234(18) 0.0322(6) Uani 1 1 d .
C1 C 0.8357(4) 0.8561(4) 0.8601(3) 0.0426(8) Uani 1 1 d .
H1 H 0.8525 0.9469 0.8073 0.051 Uiso 1 1 calc R
C2 C 0.8622(5) 0.8550(5) 0.9552(3) 0.0550(10) Uani 1 1 d .
H2 H 0.8952 0.9443 0.9656 0.066 Uiso 1 1 calc R
C3 C 0.8400(5) 0.7259(5) 1.0308(3) 0.0542(10) Uani 1 1 d .
H3 H 0.8591 0.7243 1.0944 0.065 Uiso 1 1 calc R
C4 C 0.7882(4) 0.5917(5) 1.0165(3) 0.0439(9) Uani 1 1 d .
C5 C 0.7633(5) 0.4510(5) 1.0918(3) 0.0533(10) Uani 1 1 d .
H4 H 0.7816 0.4404 1.1572 0.064 Uiso 1 1 calc R
C6 C 0.7126(5) 0.3314(5) 1.0689(3) 0.0546(10) Uani 1 1 d .
H5 H 0.6938 0.2388 1.1197 0.066 Uiso 1 1 calc R
C7 C 0.6868(4) 0.3390(4) 0.9723(2) 0.0455(9) Uani 1 1 d .
H6 H 0.6509 0.2532 0.9596 0.055 Uiso 1 1 calc R
C8 C 0.7142(4) 0.4724(4) 0.8965(2) 0.0343(7) Uani 1 1 d .
C9 C 0.7636(4) 0.6019(4) 0.9188(2) 0.0342(7) Uani 1 1 d .
N2 N 0.4838(3) 0.8735(3) 0.70648(17) 0.0271(6) Uani 1 1 d .
C10 C 0.3691(4) 0.8367(4) 0.6643(2) 0.0307(7) Uani 1 1 d .
C11 C 0.2013(4) 0.9326(4) 0.6549(2) 0.0423(8) Uani 1 1 d .
H7 H 0.1229 0.9036 0.6249 0.051 Uiso 1 1 calc R
C12 C 0.1516(4) 1.0714(5) 0.6905(3) 0.0493(10) Uani 1 1 d .
H8 H 0.0372 1.1379 0.6866 0.059 Uiso 1 1 calc R
C13 C 0.2696(4) 1.1130(4) 0.7319(2) 0.0443(9) Uani 1 1 d .
H9 H 0.2376 1.2096 0.7552 0.053 Uiso 1 1 calc R
C14 C 0.4345(4) 1.0117(4) 0.7387(2) 0.0364(8) Uani 1 1 d .
H10 H 0.5154 1.0403 0.7670 0.044 Uiso 1 1 calc R
N3 N 0.6961(3) 0.5020(3) 0.79671(18) 0.0316(6) Uani 1 1 d .
C15 C 0.6847(5) 0.3808(4) 0.7584(3) 0.0470(9) Uani 1 1 d .
O1 O 0.6814(5) 0.2345(3) 0.8019(2) 0.0910(12) Uani 1 1 d .
C16 C 0.6819(5) 0.4407(4) 0.6478(2) 0.0423(9) Uani 1 1 d .
H11 H 0.7971 0.4040 0.6228 0.051 Uiso 1 1 calc R
H12 H 0.6104 0.3887 0.6236 0.051 Uiso 1 1 calc R
N4 N 0.6151(3) 0.6288(3) 0.61307(18) 0.0316(6) Uani 1 1 d .
C17 C 0.4299(4) 0.6804(4) 0.6295(3) 0.0380(8) Uani 1 1 d .
H13 H 0.3995 0.5846 0.6778 0.046 Uiso 1 1 calc R
H14 H 0.3714 0.7032 0.5684 0.046 Uiso 1 1 calc R
C18 C 0.6539(5) 0.6946(5) 0.5080(2) 0.0455(9) Uani 1 1 d .
H15 H 0.7758 0.6709 0.4994 0.068 Uiso 1 1 calc R
H16 H 0.6002 0.8179 0.4851 0.068 Uiso 1 1 calc R
H17 H 0.6110 0.6381 0.4709 0.068 Uiso 1 1 calc R
Cl1 Cl 1.01715(10) 0.56591(11) 0.67086(7) 0.0492(2) Uani 1 1 d .
Cl2 Cl 0.78057(10) 0.97604(10) 0.60609(6) 0.0412(2) Uani 1 1 d .

loop_
_atom_site_aniso_label
_atom_site_aniso_U_11
_atom_site_aniso_U_22
_atom_site_aniso_U_33
_atom_site_aniso_U_23
_atom_site_aniso_U_13
_atom_site_aniso_U_12
Fe1 0.0279(2) 0.0272(2) 0.0284(2) -0.00764(18) -0.00600(18) -0.00449(18)
N1 0.0310(14) 0.0311(14) 0.0339(15) -0.0123(12) -0.0077(12) -0.0032(11)
C1 0.043(2) 0.0377(19) 0.050(2) -0.0192(17) -0.0111(17) -0.0071(16)
C2 0.058(2) 0.059(3) 0.061(3) -0.038(2) -0.012(2) -0.013(2)
C3 0.046(2) 0.077(3) 0.045(2) -0.036(2) -0.0087(18) -0.004(2)
C4 0.0299(18) 0.061(2) 0.0362(19) -0.0191(18) -0.0019(15) -0.0004(16)
C5 0.046(2) 0.072(3) 0.0283(19) -0.0069(19) -0.0033(17) -0.004(2)
C6 0.048(2) 0.059(3) 0.037(2) 0.0059(19) 0.0026(18) -0.0075(19)
C7 0.043(2) 0.043(2) 0.041(2) 0.0011(16) -0.0054(17) -0.0102(16)
C8 0.0290(17) 0.0356(18) 0.0323(18) -0.0064(14) -0.0054(14) -0.0029(14)
C9 0.0269(16) 0.0349(18) 0.0332(18) -0.0073(14) -0.0078(14) 0.0015(13)
N2 0.0274(13) 0.0240(13) 0.0273(14) -0.0051(11) -0.0032(11) -0.0053(11)
C10 0.0293(16) 0.0298(17) 0.0276(16) -0.0010(13) 0.0004(13) -0.0085(13)
C11 0.0302(18) 0.048(2) 0.042(2) -0.0055(17) -0.0029(15) -0.0085(16)
C12 0.0329(19) 0.044(2) 0.051(2) -0.0008(18) 0.0061(17) 0.0023(16)
C13 0.052(2) 0.0323(18) 0.039(2) -0.0097(15) 0.0069(17) -0.0011(16)
C14 0.043(2) 0.0291(17) 0.0325(18) -0.0062(14) -0.0007(15) -0.0071(15)
N3 0.0351(15) 0.0273(13) 0.0306(14) -0.0054(11) -0.0075(12) -0.0076(11)
C15 0.063(2) 0.0298(19) 0.047(2) -0.0112(16) -0.0151(19) -0.0079(17)
O1 0.180(4) 0.0308(15) 0.065(2) -0.0034(14) -0.029(2) -0.0374(19)
C16 0.053(2) 0.0298(18) 0.047(2) -0.0173(16) -0.0108(18) -0.0064(16)
N4 0.0357(15) 0.0285(14) 0.0310(14) -0.0105(11) -0.0057(12) -0.0064(11)
C17 0.0316(18) 0.042(2) 0.045(2) -0.0159(16) -0.0050(15) -0.0131(15)
C18 0.053(2) 0.055(2) 0.0310(18) -0.0153(16) -0.0051(17) -0.0160(18)
Cl1 0.0323(5) 0.0489(5) 0.0630(6) -0.0227(5) -0.0021(4) 0.0001(4)
Cl2 0.0350(4) 0.0394(5) 0.0432(5) -0.0008(4) -0.0033(4) -0.0126(4)

loop_
_atom_type_symbol
_atom_type_description
_atom_type_scat_dispersion_real
_atom_type_scat_dispersion_imag
_atom_type_scat_source
C C 0.0033 0.0016 'International Tables Vol C Tables 4.2.6.8 and 6.1.1.4'
H H 0.0000 0.0000 'International Tables Vol C Tables 4.2.6.8 and 6.1.1.4'
N N 0.0061 0.0033 'International Tables Vol C Tables 4.2.6.8 and 6.1.1.4'
O O 0.0106 0.0060 'International Tables Vol C Tables 4.2.6.8 and 6.1.1.4'
Cl Cl 0.1484 0.1585 'International Tables Vol C Tables 4.2.6.8 and 6.1.1.4'
Fe Fe 0.3463 0.8444 'International Tables Vol C Tables 4.2.6.8 and 6.1.1.4'

loop_
_geom_angle_atom_site_label_1
_geom_angle_atom_site_label_2
_geom_angle_atom_site_label_3
_geom_angle
N3 Fe1 N1 77.20(10)
N3 Fe1 N2 92.51(10)
N1 Fe1 N2 90.29(9)
N3 Fe1 N4 75.30(9)
N1 Fe1 N4 149.10(10)
N2 Fe1 N4 77.17(9)
N3 Fe1 Cl2 174.54(8)
N1 Fe1 Cl2 100.16(7)
N2 Fe1 Cl2 82.68(7)
N4 Fe1 Cl2 105.97(7)
N3 Fe1 Cl1 92.85(8)
N1 Fe1 Cl1 99.47(7)
N2 Fe1 Cl1 169.70(7)
N4 Fe1 Cl1 95.73(7)
Cl2 Fe1 Cl1 92.30(4)
C1 N1 C9 119.1(3)
C1 N1 Fe1 126.4(2)
C9 N1 Fe1 114.6(2)
N1 C1 C2 122.3(3)
N1 C1 H1 118.9
C2 C1 H1 118.9
C3 C2 C1 119.4(3)
C3 C2 H2 120.3
C1 C2 H2 120.3
C2 C3 C4 121.0(3)
C2 C3 H3 119.5
C4 C3 H3 119.5
C5 C4 C3 124.6(4)
C5 C4 C9 119.1(3)
C3 C4 C9 116.3(3)
C6 C5 C4 119.1(3)
C6 C5 H4 120.5
C4 C5 H4 120.5
C5 C6 C7 122.8(3)
C5 C6 H5 118.6
C7 C6 H5 118.6
C8 C7 C6 119.8(3)
C8 C7 H6 120.1
C6 C7 H6 120.1
C7 C8 N3 128.3(3)
C7 C8 C9 118.4(3)
N3 C8 C9 113.3(3)
N1 C9 C4 121.9(3)
N1 C9 C8 117.3(3)
C4 C9 C8 120.8(3)
C10 N2 C14 118.6(3)
C10 N2 Fe1 116.8(2)
C14 N2 Fe1 124.3(2)
N2 C10 C11 122.7(3)
N2 C10 C17 116.7(3)
C11 C10 C17 120.6(3)
C12 C11 C10 118.1(3)
C12 C11 H7 120.9
C10 C11 H7 120.9
C11 C12 C13 119.7(3)
C11 C12 H8 120.2
C13 C12 H8 120.2
C14 C13 C12 119.0(3)
C14 C13 H9 120.5
C12 C13 H9 120.5
N2 C14 C13 122.0(3)
N2 C14 H10 119.0
C13 C14 H10 119.0
C15 N3 C8 123.0(3)
C15 N3 Fe1 117.8(2)
C8 N3 Fe1 117.6(2)
O1 C15 N3 127.6(3)
O1 C15 C16 119.8(3)
N3 C15 C16 112.5(3)
N4 C16 C15 109.8(3)
N4 C16 H11 109.7
C15 C16 H11 109.7
N4 C16 H12 109.7
C15 C16 H12 109.7
H11 C16 H12 108.2
C16 N4 C17 109.3(3)
C16 N4 C18 110.8(3)
C17 N4 C18 110.5(2)
C16 N4 Fe1 104.07(18)
C17 N4 Fe1 110.79(18)
C18 N4 Fe1 111.21(19)
N4 C17 C10 113.1(2)
N4 C17 H13 108.9
C10 C17 H13 108.9
N4 C17 H14 108.9
C10 C17 H14 108.9
H13 C17 H14 107.8
N4 C18 H15 109.5
N4 C18 H16 109.5
H15 C18 H16 109.5
N4 C18 H17 109.5
H15 C18 H17 109.5
H16 C18 H17 109.5

loop_
_geom_bond_atom_site_label_1
_geom_bond_atom_site_label_2
_geom_bond_distance
Fe1 N3 2.051(2)
Fe1 N1 2.111(2)
Fe1 N2 2.174(2)
Fe1 N4 2.196(2)
Fe1 Cl2 2.3073(9)
Fe1 Cl1 2.3138(10)
N1 C1 1.318(4)
N1 C9 1.366(4)
C1 C2 1.403(5)
C1 H1 0.9400
C2 C3 1.336(5)
C2 H2 0.9400
C3 C4 1.413(5)
C3 H3 0.9400
C4 C5 1.403(5)
C4 C9 1.413(4)
C5 C6 1.349(5)
C5 H4 0.9400
C6 C7 1.405(5)
C6 H5 0.9400
C7 C8 1.374(4)
C7 H6 0.9400
C8 N3 1.395(4)
C8 C9 1.418(4)
N2 C10 1.332(4)
N2 C14 1.334(4)
C10 C11 1.374(4)
C10 C17 1.496(4)
C11 C12 1.369(5)
C11 H7 0.9400
C12 C13 1.372(5)
C12 H8 0.9400
C13 C14 1.368(4)
C13 H9 0.9400
C14 H10 0.9400
N3 C15 1.343(4)
C15 O1 1.221(4)
C15 C16 1.516(5)
C16 N4 1.467(4)
C16 H11 0.9800
C16 H12 0.9800
N4 C17 1.478(4)
N4 C18 1.487(4)
C17 H13 0.9800
C17 H14 0.9800
C18 H15 0.9700
C18 H16 0.9700
C18 H17 0.9700

loop_
_geom_torsion_atom_site_label_1
_geom_torsion_atom_site_label_2
_geom_torsion_atom_site_label_3
_geom_torsion_atom_site_label_4
_geom_torsion
N3 Fe1 N1 C1 179.6(3)
N2 Fe1 N1 C1 -87.8(3)
N4 Fe1 N1 C1 -152.8(2)
Cl2 Fe1 N1 C1 -5.2(3)
Cl1 Fe1 N1 C1 88.8(3)
N3 Fe1 N1 C9 0.2(2)
N2 Fe1 N1 C9 92.8(2)
N4 Fe1 N1 C9 27.8(3)
Cl2 Fe1 N1 C9 175.37(19)
Cl1 Fe1 N1 C9 -90.6(2)
C9 N1 C1 C2 0.0(5)
Fe1 N1 C1 C2 -179.4(3)
N1 C1 C2 C3 0.5(6)
C1 C2 C3 C4 -0.8(6)
C2 C3 C4 C5 179.5(4)
C2 C3 C4 C9 0.6(5)
C3 C4 C5 C6 179.6(3)
C9 C4 C5 C6 -1.5(5)
C4 C5 C6 C7 1.3(6)
C5 C6 C7 C8 0.3(6)
C6 C7 C8 N3 179.8(3)
C6 C7 C8 C9 -1.8(5)
C1 N1 C9 C4 -0.1(4)
Fe1 N1 C9 C4 179.3(2)
C1 N1 C9 C8 -179.4(3)
Fe1 N1 C9 C8 0.1(3)
C5 C4 C9 N1 -179.1(3)
C3 C4 C9 N1 -0.1(5)
C5 C4 C9 C8 0.1(5)
C3 C4 C9 C8 179.1(3)
C7 C8 C9 N1 -179.2(3)
N3 C8 C9 N1 -0.6(4)
C7 C8 C9 C4 1.6(5)
N3 C8 C9 C4 -179.8(3)
N3 Fe1 N2 C10 -68.3(2)
N1 Fe1 N2 C10 -145.5(2)
N4 Fe1 N2 C10 6.0(2)
Cl2 Fe1 N2 C10 114.3(2)
Cl1 Fe1 N2 C10 53.1(5)
N3 Fe1 N2 C14 118.6(2)
N1 Fe1 N2 C14 41.4(2)
N4 Fe1 N2 C14 -167.1(2)
Cl2 Fe1 N2 C14 -58.8(2)
Cl1 Fe1 N2 C14 -120.1(4)
C14 N2 C10 C11 -1.7(4)
Fe1 N2 C10 C11 -175.3(2)
C14 N2 C10 C17 -179.8(3)
Fe1 N2 C10 C17 6.6(3)
N2 C10 C11 C12 0.1(5)
C17 C10 C11 C12 178.1(3)
C10 C11 C12 C13 1.5(5)
C11 C12 C13 C14 -1.5(5)
C10 N2 C14 C13 1.8(5)
Fe1 N2 C14 C13 174.8(2)
C12 C13 C14 N2 -0.1(5)
C7 C8 N3 C15 -15.5(5)
C9 C8 N3 C15 165.9(3)
C7 C8 N3 Fe1 179.3(3)
C9 C8 N3 Fe1 0.8(3)
N1 Fe1 N3 C15 -166.5(3)
N2 Fe1 N3 C15 103.8(2)
N4 Fe1 N3 C15 27.7(2)
Cl2 Fe1 N3 C15 131.9(7)
Cl1 Fe1 N3 C15 -67.4(2)
N1 Fe1 N3 C8 -0.6(2)
N2 Fe1 N3 C8 -90.3(2)
N4 Fe1 N3 C8 -166.3(2)
Cl2 Fe1 N3 C8 -62.2(9)
Cl1 Fe1 N3 C8 98.5(2)
C8 N3 C15 O1 3.0(6)
Fe1 N3 C15 O1 168.2(4)
C8 N3 C15 C16 -174.8(3)
Fe1 N3 C15 C16 -9.7(4)
O1 C15 C16 N4 156.0(4)
N3 C15 C16 N4 -25.9(4)
C15 C16 N4 C17 -73.5(3)
C15 C16 N4 C18 164.5(3)
C15 C16 N4 Fe1 44.9(3)
N3 Fe1 N4 C16 -38.3(2)
N1 Fe1 N4 C16 -66.2(3)
N2 Fe1 N4 C16 -134.4(2)
Cl2 Fe1 N4 C16 147.18(19)
Cl1 Fe1 N4 C16 53.1(2)
N3 Fe1 N4 C17 79.1(2)
N1 Fe1 N4 C17 51.2(3)
N2 Fe1 N4 C17 -17.01(19)
Cl2 Fe1 N4 C17 -95.41(19)
Cl1 Fe1 N4 C17 170.54(19)
N3 Fe1 N4 C18 -157.7(2)
N1 Fe1 N4 C18 174.5(2)
N2 Fe1 N4 C18 106.2(2)
Cl2 Fe1 N4 C18 27.8(2)
Cl1 Fe1 N4 C18 -66.2(2)
C16 N4 C17 C10 139.7(3)
C18 N4 C17 C10 -98.1(3)
Fe1 N4 C17 C10 25.6(3)
N2 C10 C17 N4 -21.9(4)
C11 C10 C17 N4 160.0(3)
